data_7101398
loop_
_publ_author_name
'Eric Rivard'
'W. Alexander Merrill'
'James C. Fettinger'
'Philip P. Power'

_publ_section_title
;
A donor-stabilized strategy for the preparation ofP=B and As=B double bonds
;
_journal_issue 36
_journal_name_full 'Chemical Communications'
_journal_paper_doi 10.1039/b609748k
_journal_year 2006
_chemical_formula_moiety 'C52 H77 As B N3, C6 H14'
_chemical_formula_sum 'C58 H91 As B N3'
_chemical_formula_weight 916.07
_chemical_name_common 5
_chemical_name_systematic
;
?
;
_space_group_IT_number 14
_symmetry_cell_setting monoclinic
_symmetry_space_group_name_Hall '-P 2yn'
_symmetry_space_group_name_H-M 'P 1 21/n 1'
_atom_sites_solution_hydrogens geom
_atom_sites_solution_primary direct
_atom_sites_solution_secondary difmap
_audit_creation_method SHELXL-97
_cell_angle_alpha 90.00
_cell_angle_beta 96.813(2)
_cell_angle_gamma 90.00
_cell_formula_units_Z 4
_cell_length_a 12.7587(13)
_cell_length_b 21.142(2)
_cell_length_c 20.465(2)
_cell_measurement_reflns_used 7233
_cell_measurement_temperature 90(2)
_cell_measurement_theta_max 23.88
_cell_measurement_theta_min 2.21
_cell_volume 5481.3(9)
_computing_cell_refinement 'SAINT (7.16b) (Bruker, 2004)'
_computing_data_collection 'Apex2 (2.0.2) (Bruker, 2005)'
_computing_data_reduction 'SAINT (7.16b) (Bruker, 2004)'
_computing_molecular_graphics 'SHELXTL 5.1, XP (Sheldrick, 1994)'
_computing_publication_material 'SHELXL 97'
_computing_structure_refinement 'SHELXL-97 (Sheldrick, 1997)'
_computing_structure_solution 'SHELXS-97 (Sheldrick, 1990)'
_diffrn_ambient_temperature 90(2)
_diffrn_detector_area_resol_mean 0
_diffrn_measured_fraction_theta_full 0.999
_diffrn_measured_fraction_theta_max 0.999
_diffrn_measurement_device_type 'CCD area detector'
_diffrn_measurement_method 'phi and omega scans'
_diffrn_radiation_monochromator graphite
_diffrn_radiation_source 'fine-focus sealed tube'
_diffrn_radiation_type MoK\a
_diffrn_radiation_wavelength 0.71073
_diffrn_reflns_av_R_equivalents 0.0904
_diffrn_reflns_av_sigmaI/netI 0.0790
_diffrn_reflns_limit_h_max 15
_diffrn_reflns_limit_h_min -15
_diffrn_reflns_limit_k_max 25
_diffrn_reflns_limit_k_min -25
_diffrn_reflns_limit_l_max 24
_diffrn_reflns_limit_l_min -24
_diffrn_reflns_number 37429
_diffrn_reflns_theta_full 25.25
_diffrn_reflns_theta_max 25.25
_diffrn_reflns_theta_min 1.79
_diffrn_standards_decay_% 0
_diffrn_standards_interval_count 0
_diffrn_standards_interval_time 0
_diffrn_standards_number 0
_exptl_absorpt_coefficient_mu 0.657
_exptl_absorpt_correction_T_max 0.9554
_exptl_absorpt_correction_T_min 0.8908
_exptl_absorpt_correction_type multi-scan
_exptl_absorpt_process_details 'SADABS 2.10 (Sheldrick, 2003)'
_exptl_crystal_colour Red
_exptl_crystal_density_diffrn 1.110
_exptl_crystal_density_method 'not measured'
_exptl_crystal_description Plate
_exptl_crystal_F_000 1992
_exptl_crystal_size_max 0.18
_exptl_crystal_size_mid 0.08
_exptl_crystal_size_min 0.07
_refine_diff_density_max 1.018
_refine_diff_density_min -0.684
_refine_diff_density_rms 0.099
_refine_ls_extinction_method none
_refine_ls_goodness_of_fit_ref 1.089
_refine_ls_hydrogen_treatment constr
_refine_ls_matrix_type full
_refine_ls_number_parameters 588
_refine_ls_number_reflns 9934
_refine_ls_number_restraints 0
_refine_ls_restrained_S_all 1.089
_refine_ls_R_factor_all 0.1071
_refine_ls_R_factor_gt 0.0755
_refine_ls_shift/su_max 0.000
_refine_ls_shift/su_mean 0.000
_refine_ls_structure_factor_coef Fsqd
_refine_ls_weighting_details 'calc w=1/[\s^2^(Fo^2^)+(0.0904P)^2^+13.5149P] where P=(Fo^2^+2Fc^2^)/3'
_refine_ls_weighting_scheme calc
_refine_ls_wR_factor_gt 0.1875
_refine_ls_wR_factor_ref 0.2007
_reflns_number_gt 7026
_reflns_number_total 9934
_reflns_threshold_expression >2sigma(I)
_cod_data_source_file b609748k.txt
_cod_depositor_comments
;
The following automatic conversions were performed:
'_symmetry_cell_setting' value 'Monoclinic' changed to 'monoclinic'
according to '/home/saulius/struct/CIF-dictionaries/cif_core.dic'
dictionary named 'cif_core.dic' version 2.4.1 from 2010-06-29.

Automatic conversion script
Id: cif_fix_enum 1527 2010-12-29 10:47:43Z saulius 
;
_cod_original_sg_symbol_H-M 'P 21/n'
_cod_database_code 7101398

loop_
_symmetry_equiv_pos_as_xyz
'x, y, z'
'-x+1/2, y+1/2, -z+1/2'
'-x, -y, -z'
'x-1/2, -y-1/2, z-1/2'

loop_
_atom_site_label
_atom_site_type_symbol
_atom_site_fract_x
_atom_site_fract_y
_atom_site_fract_z
_atom_site_U_iso_or_equiv
_atom_site_adp_type
_atom_site_occupancy
_atom_site_symmetry_multiplicity
_atom_site_calc_flag
_atom_site_refinement_flags
As1 As 0.45487(4) 0.14464(2) 0.21834(2) 0.01727(15) Uani 1 1 d .
N1 N 0.5040(3) 0.23999(19) 0.32122(19) 0.0186(9) Uani 1 1 d .
N2 N 0.6712(3) 0.20265(19) 0.27926(19) 0.0189(9) Uani 1 1 d .
N3 N 1.0003(3) 0.2049(2) 0.3171(2) 0.0303(11) Uani 1 1 d .
B1 B 0.5479(4) 0.1983(3) 0.2739(3) 0.0195(12) Uani 1 1 d .
C1 C 0.5256(4) 0.0994(2) 0.1507(2) 0.0176(10) Uani 1 1 d .
C2 C 0.5386(4) 0.1291(2) 0.0901(2) 0.0168(10) Uani 1 1 d .
C3 C 0.5782(4) 0.0944(2) 0.0402(2) 0.0198(10) Uani 1 1 d .
H3 H 0.5891 0.1151 0.0004 0.024 Uiso 1 1 calc R
C4 C 0.6013(4) 0.0319(2) 0.0472(2) 0.0212(11) Uani 1 1 d .
H4 H 0.6289 0.0092 0.0130 0.025 Uiso 1 1 calc R
C5 C 0.5841(4) 0.0016(2) 0.1050(2) 0.0211(11) Uani 1 1 d .
H5 H 0.5985 -0.0424 0.1096 0.025 Uiso 1 1 calc R
C6 C 0.5461(4) 0.0345(2) 0.1566(2) 0.0178(10) Uani 1 1 d .
C7 C 0.5026(4) 0.1955(2) 0.0743(2) 0.0201(11) Uani 1 1 d .
C8 C 0.5758(4) 0.2450(2) 0.0731(2) 0.0214(11) Uani 1 1 d .
C9 C 0.5408(4) 0.3050(3) 0.0531(3) 0.0282(12) Uani 1 1 d .
H9 H 0.5909 0.3381 0.0519 0.034 Uiso 1 1 calc R
C10 C 0.4338(4) 0.3181(3) 0.0348(3) 0.0287(12) Uani 1 1 d .
C11 C 0.3635(4) 0.2689(2) 0.0358(3) 0.0264(12) Uani 1 1 d .
H11 H 0.2907 0.2769 0.0230 0.032 Uiso 1 1 calc R
C12 C 0.3946(4) 0.2079(2) 0.0546(2) 0.0240(11) Uani 1 1 d .
C13 C 0.6933(4) 0.2340(3) 0.0928(3) 0.0267(12) Uani 1 1 d .
H13 H 0.7012 0.1925 0.1164 0.032 Uiso 1 1 calc R
C14 C 0.7421(5) 0.2846(3) 0.1400(3) 0.0351(14) Uani 1 1 d .
H14A H 0.7382 0.3258 0.1178 0.053 Uiso 1 1 calc R
H14B H 0.8162 0.2741 0.1541 0.053 Uiso 1 1 calc R
H14C H 0.7034 0.2866 0.1786 0.053 Uiso 1 1 calc R
C15 C 0.7534(5) 0.2293(3) 0.0326(3) 0.0374(14) Uani 1 1 d .
H15A H 0.7520 0.2704 0.0104 0.056 Uiso 1 1 calc R
H15B H 0.7198 0.1974 0.0022 0.056 Uiso 1 1 calc R
H15C H 0.8267 0.2170 0.0466 0.056 Uiso 1 1 calc R
C16 C 0.3964(5) 0.3842(3) 0.0155(3) 0.0324(13) Uani 1 1 d .
H16 H 0.3182 0.3821 0.0037 0.039 Uiso 1 1 calc R
C17 C 0.4173(5) 0.4296(3) 0.0731(3) 0.0384(15) Uani 1 1 d .
H17A H 0.4936 0.4333 0.0858 0.058 Uiso 1 1 calc R
H17B H 0.3838 0.4136 0.1104 0.058 Uiso 1 1 calc R
H17C H 0.3881 0.4713 0.0602 0.058 Uiso 1 1 calc R
C18 C 0.4433(6) 0.4074(3) -0.0452(3) 0.0436(16) Uani 1 1 d .
H18A H 0.4229 0.3786 -0.0820 0.065 Uiso 1 1 calc R
H18B H 0.5204 0.4085 -0.0360 0.065 Uiso 1 1 calc R
H18C H 0.4169 0.4499 -0.0567 0.065 Uiso 1 1 calc R
C19 C 0.3126(4) 0.1563(2) 0.0508(2) 0.0242(11) Uani 1 1 d .
H19 H 0.3459 0.1185 0.0742 0.029 Uiso 1 1 calc R
C20 C 0.2151(4) 0.1742(3) 0.0845(3) 0.0310(13) Uani 1 1 d .
H20A H 0.1782 0.2095 0.0608 0.047 Uiso 1 1 calc R
H20B H 0.2375 0.1867 0.1301 0.047 Uiso 1 1 calc R
H20C H 0.1676 0.1377 0.0839 0.047 Uiso 1 1 calc R
C21 C 0.2803(5) 0.1374(3) -0.0210(3) 0.0324(13) Uani 1 1 d .
H21A H 0.3429 0.1243 -0.0410 0.049 Uiso 1 1 calc R
H21B H 0.2471 0.1736 -0.0452 0.049 Uiso 1 1 calc R
H21C H 0.2300 0.1022 -0.0227 0.049 Uiso 1 1 calc R
C22 C 0.5243(4) -0.0046(2) 0.2146(2) 0.0189(10) Uani 1 1 d .
C23 C 0.4187(4) -0.0223(2) 0.2216(2) 0.0230(11) Uani 1 1 d .
C24 C 0.4000(4) -0.0653(3) 0.2706(3) 0.0343(14) Uani 1 1 d .
H24 H 0.3293 -0.0759 0.2762 0.041 Uiso 1 1 calc R
C25 C 0.4823(5) -0.0931(3) 0.3117(3) 0.0362(14) Uani 1 1 d .
C26 C 0.5843(4) -0.0740(3) 0.3045(3) 0.0344(14) Uani 1 1 d .
H26 H 0.6412 -0.0917 0.3328 0.041 Uiso 1 1 calc R
C27 C 0.6070(4) -0.0299(3) 0.2574(3) 0.0259(12) Uani 1 1 d .
C28 C 0.3265(4) -0.0018(3) 0.1730(2) 0.0242(11) Uani 1 1 d .
H28 H 0.3499 0.0356 0.1485 0.029 Uiso 1 1 calc R
C29 C 0.2302(4) 0.0183(3) 0.2053(3) 0.0298(13) Uani 1 1 d .
H29A H 0.2512 0.0497 0.2395 0.045 Uiso 1 1 calc R
H29B H 0.2002 -0.0187 0.2252 0.045 Uiso 1 1 calc R
H29C H 0.1773 0.0366 0.1721 0.045 Uiso 1 1 calc R
C30 C 0.2984(5) -0.0542(3) 0.1231(3) 0.0353(14) Uani 1 1 d .
H30A H 0.2721 -0.0909 0.1453 0.053 Uiso 1 1 calc R
H30B H 0.3613 -0.0662 0.1029 0.053 Uiso 1 1 calc R
H30C H 0.2436 -0.0391 0.0890 0.053 Uiso 1 1 calc R
C31 C 0.4614(5) -0.1452(3) 0.3600(3) 0.0373(14) Uani 1 1 d .
H31 H 0.5234 -0.1464 0.3947 0.045 Uiso 1 1 calc R
C32 C 0.3658(5) -0.1349(3) 0.3940(3) 0.0390(15) Uani 1 1 d .
H32A H 0.3025 -0.1388 0.3621 0.059 Uiso 1 1 calc R
H32B H 0.3685 -0.0925 0.4134 0.059 Uiso 1 1 calc R
H32C H 0.3637 -0.1666 0.4287 0.059 Uiso 1 1 calc R
C33 C 0.4551(5) -0.2097(3) 0.3260(3) 0.0430(16) Uani 1 1 d .
H33A H 0.3925 -0.2112 0.2933 0.065 Uiso 1 1 calc R
H33B H 0.4503 -0.2430 0.3588 0.065 Uiso 1 1 calc R
H33C H 0.5185 -0.2163 0.3041 0.065 Uiso 1 1 calc R
C34 C 0.7225(4) -0.0136(3) 0.2521(3) 0.0279(12) Uani 1 1 d .
H34 H 0.7237 0.0228 0.2210 0.033 Uiso 1 1 calc R
C35 C 0.7825(5) 0.0059(3) 0.3171(3) 0.0389(15) Uani 1 1 d .
H35A H 0.7917 -0.0308 0.3464 0.058 Uiso 1 1 calc R
H35B H 0.7428 0.0388 0.3374 0.058 Uiso 1 1 calc R
H35C H 0.8518 0.0225 0.3096 0.058 Uiso 1 1 calc R
C36 C 0.7781(4) -0.0699(3) 0.2231(3) 0.0386(15) Uani 1 1 d .
H36A H 0.7389 -0.0822 0.1810 0.058 Uiso 1 1 calc R
H36B H 0.7809 -0.1056 0.2537 0.058 Uiso 1 1 calc R
H36C H 0.8501 -0.0576 0.2162 0.058 Uiso 1 1 calc R
C38 C 0.4436(4) 0.2974(2) 0.2980(2) 0.0221(11) Uani 1 1 d .
C39 C 0.4574(4) 0.3480(3) 0.3517(3) 0.0287(12) Uani 1 1 d .
H39A H 0.5316 0.3627 0.3572 0.034 Uiso 1 1 calc R
H39B H 0.4119 0.3847 0.3378 0.034 Uiso 1 1 calc R
C40 C 0.4299(4) 0.3241(3) 0.4166(3) 0.0303(13) Uani 1 1 d .
H40A H 0.3541 0.3128 0.4126 0.036 Uiso 1 1 calc R
H40B H 0.4428 0.3577 0.4503 0.036 Uiso 1 1 calc R
C41 C 0.4962(4) 0.2667(3) 0.4377(3) 0.0306(13) Uani 1 1 d .
H41A H 0.4741 0.2502 0.4793 0.037 Uiso 1 1 calc R
H41B H 0.5710 0.2798 0.4468 0.037 Uiso 1 1 calc R
C42 C 0.4878(4) 0.2134(3) 0.3868(2) 0.0242(11) Uani 1 1 d .
C43 C 0.4903(5) 0.3238(3) 0.2372(3) 0.0297(13) Uani 1 1 d .
H43A H 0.4746 0.2946 0.2002 0.045 Uiso 1 1 calc R
H43B H 0.5669 0.3283 0.2474 0.045 Uiso 1 1 calc R
H43C H 0.4590 0.3652 0.2255 0.045 Uiso 1 1 calc R
C44 C 0.3251(4) 0.2863(3) 0.2751(3) 0.0253(12) Uani 1 1 d .
H44A H 0.2874 0.2798 0.3136 0.038 Uiso 1 1 calc R
H44B H 0.3170 0.2488 0.2468 0.038 Uiso 1 1 calc R
H44C H 0.2959 0.3233 0.2504 0.038 Uiso 1 1 calc R
C45 C 0.5755(5) 0.1653(3) 0.4079(3) 0.0330(14) Uani 1 1 d .
H45A H 0.6445 0.1848 0.4048 0.049 Uiso 1 1 calc R
H45B H 0.5670 0.1283 0.3789 0.049 Uiso 1 1 calc R
H45C H 0.5711 0.1521 0.4534 0.049 Uiso 1 1 calc R
C46 C 0.3832(4) 0.1785(3) 0.3872(3) 0.0270(12) Uani 1 1 d .
H46A H 0.3779 0.1450 0.3538 0.041 Uiso 1 1 calc R
H46B H 0.3247 0.2084 0.3772 0.041 Uiso 1 1 calc R
H46C H 0.3797 0.1598 0.4307 0.041 Uiso 1 1 calc R
C47 C 0.7223(4) 0.2482(3) 0.3165(3) 0.0269(12) Uani 1 1 d .
H47 H 0.6817 0.2796 0.3352 0.032 Uiso 1 1 calc R
C48 C 0.8303(4) 0.2515(3) 0.3287(3) 0.0273(12) Uani 1 1 d .
H48 H 0.8625 0.2848 0.3551 0.033 Uiso 1 1 calc R
C49 C 0.8943(4) 0.2054(3) 0.3022(3) 0.0244(12) Uani 1 1 d .
C50 C 0.8396(4) 0.1601(2) 0.2616(2) 0.0211(11) Uani 1 1 d .
H50 H 0.8780 0.1291 0.2406 0.025 Uiso 1 1 calc R
C51 C 0.7307(4) 0.1597(2) 0.2514(2) 0.0211(11) Uani 1 1 d .
H51 H 0.6962 0.1280 0.2238 0.025 Uiso 1 1 calc R
C52 C 1.0526(4) 0.2510(3) 0.3627(3) 0.0443(17) Uani 1 1 d .
H52A H 1.0189 0.2512 0.4033 0.066 Uiso 1 1 calc R
H52B H 1.0469 0.2931 0.3426 0.066 Uiso 1 1 calc R
H52C H 1.1272 0.2396 0.3729 0.066 Uiso 1 1 calc R
C53 C 1.0645(4) 0.1575(3) 0.2886(3) 0.0430(16) Uani 1 1 d .
H53A H 1.0487 0.1581 0.2405 0.065 Uiso 1 1 calc R
H53B H 1.0486 0.1155 0.3052 0.065 Uiso 1 1 calc R
H53C H 1.1395 0.1670 0.3008 0.065 Uiso 1 1 calc R
C61 C 0.9008(5) 0.0695(3) 0.1174(3) 0.0415(15) Uani 1 1 d .
H61A H 0.9373 0.1099 0.1134 0.062 Uiso 1 1 calc R
H61B H 0.9392 0.0443 0.1525 0.062 Uiso 1 1 calc R
H61C H 0.8290 0.0776 0.1278 0.062 Uiso 1 1 calc R
C62 C 0.8959(4) 0.0343(3) 0.0538(3) 0.0327(13) Uani 1 1 d .
H62A H 0.8563 0.0603 0.0190 0.039 Uiso 1 1 calc R
H62B H 0.8554 -0.0051 0.0578 0.039 Uiso 1 1 calc R
C63 C 1.0017(4) 0.0174(3) 0.0320(3) 0.0282(12) Uani 1 1 d .
H63A H 1.0424 0.0569 0.0287 0.034 Uiso 1 1 calc R
H63B H 1.0408 -0.0089 0.0668 0.034 Uiso 1 1 calc R
C71 C 0.2715(6) 0.0589(3) 0.5102(4) 0.0540(19) Uani 1 1 d .
H71A H 0.2972 0.0998 0.5281 0.081 Uiso 1 1 calc R
H71B H 0.2087 0.0465 0.5304 0.081 Uiso 1 1 calc R
H71C H 0.2533 0.0625 0.4625 0.081 Uiso 1 1 calc R
C72 C 0.3570(5) 0.0094(3) 0.5251(3) 0.0484(17) Uani 1 1 d .
H72A H 0.3283 -0.0325 0.5108 0.058 Uiso 1 1 calc R
H72B H 0.3777 0.0076 0.5732 0.058 Uiso 1 1 calc R
C73 C 0.4549(5) 0.0228(3) 0.4910(3) 0.0466(16) Uani 1 1 d .
H73A H 0.4349 0.0213 0.4428 0.056 Uiso 1 1 calc R
H73B H 0.4798 0.0663 0.5024 0.056 Uiso 1 1 calc R

loop_
_atom_site_aniso_label
_atom_site_aniso_U_11
_atom_site_aniso_U_22
_atom_site_aniso_U_33
_atom_site_aniso_U_23
_atom_site_aniso_U_13
_atom_site_aniso_U_12
As1 0.0124(2) 0.0215(3) 0.0180(2) -0.0032(2) 0.00234(17) 0.0002(2)
N1 0.015(2) 0.022(2) 0.018(2) -0.0033(17) 0.0018(16) -0.0010(17)
N2 0.015(2) 0.025(2) 0.017(2) -0.0051(17) 0.0033(16) -0.0010(17)
N3 0.014(2) 0.044(3) 0.033(3) -0.006(2) 0.0032(19) 0.000(2)
B1 0.016(3) 0.025(3) 0.018(3) 0.004(2) 0.002(2) 0.005(2)
C1 0.012(2) 0.020(3) 0.020(2) -0.001(2) 0.0018(19) 0.001(2)
C2 0.011(2) 0.019(3) 0.020(2) -0.0011(19) 0.0005(19) -0.0008(19)
C3 0.016(2) 0.024(3) 0.020(2) -0.002(2) 0.0021(19) -0.002(2)
C4 0.014(2) 0.027(3) 0.023(3) -0.005(2) 0.005(2) 0.003(2)
C5 0.016(3) 0.020(3) 0.026(3) -0.003(2) 0.001(2) 0.002(2)
C6 0.011(2) 0.021(3) 0.021(3) 0.000(2) 0.0013(19) -0.002(2)
C7 0.024(3) 0.020(3) 0.017(2) 0.000(2) 0.008(2) -0.001(2)
C8 0.022(3) 0.026(3) 0.016(2) 0.001(2) 0.004(2) 0.003(2)
C9 0.035(3) 0.024(3) 0.027(3) 0.000(2) 0.009(2) -0.008(2)
C10 0.027(3) 0.029(3) 0.031(3) 0.005(2) 0.003(2) 0.005(2)
C11 0.024(3) 0.028(3) 0.028(3) 0.004(2) 0.004(2) 0.002(2)
C12 0.028(3) 0.024(3) 0.021(3) 0.001(2) 0.004(2) 0.007(2)
C13 0.025(3) 0.029(3) 0.026(3) 0.003(2) 0.005(2) -0.006(2)
C14 0.039(3) 0.034(3) 0.032(3) 0.006(3) 0.000(3) -0.008(3)
C15 0.026(3) 0.048(4) 0.040(3) -0.002(3) 0.012(3) -0.008(3)
C16 0.035(3) 0.023(3) 0.039(3) 0.003(2) 0.003(3) 0.003(3)
C17 0.042(4) 0.025(3) 0.047(4) 0.001(3) 0.001(3) 0.008(3)
C18 0.061(4) 0.030(3) 0.039(4) 0.013(3) 0.003(3) 0.007(3)
C19 0.022(3) 0.023(3) 0.027(3) 0.003(2) -0.001(2) 0.006(2)
C20 0.025(3) 0.036(3) 0.031(3) -0.002(3) 0.000(2) -0.004(3)
C21 0.032(3) 0.031(3) 0.035(3) -0.005(3) 0.005(2) 0.003(3)
C22 0.017(2) 0.018(3) 0.022(3) 0.000(2) 0.004(2) 0.002(2)
C23 0.014(2) 0.027(3) 0.028(3) 0.004(2) 0.002(2) 0.002(2)
C24 0.015(3) 0.050(4) 0.038(3) 0.018(3) 0.003(2) -0.003(3)
C25 0.029(3) 0.049(4) 0.031(3) 0.009(3) 0.004(2) -0.002(3)
C26 0.021(3) 0.045(4) 0.036(3) 0.016(3) 0.000(2) 0.003(3)
C27 0.015(3) 0.031(3) 0.032(3) 0.010(2) 0.003(2) 0.001(2)
C28 0.017(3) 0.028(3) 0.027(3) 0.005(2) 0.001(2) -0.006(2)
C29 0.016(3) 0.034(3) 0.038(3) 0.004(3) -0.003(2) 0.002(2)
C30 0.028(3) 0.051(4) 0.026(3) -0.001(3) 0.002(2) -0.006(3)
C31 0.028(3) 0.041(3) 0.041(3) 0.004(3) -0.005(3) -0.002(3)
C32 0.045(4) 0.048(4) 0.024(3) 0.004(3) 0.004(3) -0.018(3)
C33 0.032(3) 0.047(4) 0.050(4) 0.006(3) 0.000(3) -0.005(3)
C34 0.016(3) 0.031(3) 0.036(3) 0.013(2) 0.002(2) 0.003(2)
C35 0.024(3) 0.051(4) 0.042(3) 0.017(3) 0.001(3) -0.004(3)
C36 0.018(3) 0.037(3) 0.061(4) 0.014(3) 0.004(3) 0.006(3)
C38 0.015(3) 0.023(3) 0.029(3) 0.000(2) 0.004(2) 0.001(2)
C39 0.027(3) 0.023(3) 0.038(3) -0.008(2) 0.010(2) -0.004(2)
C40 0.027(3) 0.034(3) 0.031(3) -0.016(2) 0.008(2) -0.002(2)
C41 0.022(3) 0.044(4) 0.025(3) -0.010(3) 0.003(2) 0.000(3)
C42 0.020(3) 0.033(3) 0.021(3) 0.000(2) 0.004(2) 0.004(2)
C43 0.032(3) 0.022(3) 0.037(3) 0.004(2) 0.015(2) 0.003(2)
C44 0.015(3) 0.028(3) 0.032(3) -0.001(2) -0.001(2) 0.007(2)
C45 0.033(3) 0.045(4) 0.020(3) 0.005(2) 0.000(2) 0.011(3)
C46 0.026(3) 0.031(3) 0.025(3) 0.003(2) 0.007(2) -0.004(2)
C47 0.022(3) 0.030(3) 0.030(3) -0.012(2) 0.005(2) -0.003(2)
C48 0.016(3) 0.035(3) 0.030(3) -0.009(2) 0.001(2) -0.007(2)
C49 0.017(3) 0.032(3) 0.025(3) 0.005(2) 0.004(2) -0.002(2)
C50 0.015(2) 0.024(3) 0.024(3) -0.003(2) 0.003(2) 0.001(2)
C51 0.019(3) 0.023(3) 0.022(2) -0.001(2) 0.004(2) -0.002(2)
C52 0.016(3) 0.066(5) 0.051(4) -0.017(3) 0.003(3) -0.011(3)
C53 0.016(3) 0.057(4) 0.056(4) -0.008(3) 0.001(3) 0.003(3)
C61 0.037(4) 0.054(4) 0.035(3) -0.013(3) 0.010(3) 0.001(3)
C62 0.026(3) 0.042(4) 0.031(3) -0.010(3) 0.005(2) -0.007(3)
C63 0.021(3) 0.035(3) 0.029(3) 0.000(2) 0.002(2) -0.005(2)
C71 0.047(4) 0.056(5) 0.059(5) -0.001(4) 0.007(4) 0.009(3)
C72 0.044(4) 0.049(4) 0.052(4) -0.003(3) 0.007(3) -0.001(3)
C73 0.037(4) 0.049(4) 0.053(4) -0.001(3) 0.002(3) -0.003(3)

loop_
_atom_type_symbol
_atom_type_description
_atom_type_scat_dispersion_real
_atom_type_scat_dispersion_imag
_atom_type_scat_source
C C 0.0033 0.0016 'International Tables Vol C Tables 4.2.6.8 and 6.1.1.4'
H H 0.0000 0.0000 'International Tables Vol C Tables 4.2.6.8 and 6.1.1.4'
B B 0.0013 0.0007 'International Tables Vol C Tables 4.2.6.8 and 6.1.1.4'
N N 0.0061 0.0033 'International Tables Vol C Tables 4.2.6.8 and 6.1.1.4'
As As 0.0499 2.0058 'International Tables Vol C Tables 4.2.6.8 and 6.1.1.4'

loop_
_geom_angle_atom_site_label_1
_geom_angle_atom_site_label_2
_geom_angle_atom_site_label_3
_geom_angle
_geom_angle_site_symmetry_1
B1 As1 C1 113.5(2) .
B1 N1 C38 120.3(4) .
B1 N1 C42 118.1(4) .
C38 N1 C42 118.3(4) .
C47 N2 C51 117.4(4) .
C47 N2 B1 119.8(4) .
C51 N2 B1 122.7(4) .
C49 N3 C52 120.7(5) .
C49 N3 C53 120.6(5) .
C52 N3 C53 118.7(4) .
N1 B1 N2 112.1(4) .
N1 B1 As1 119.3(4) .
N2 B1 As1 128.6(4) .
C6 C1 C2 118.1(4) .
C6 C1 As1 120.5(3) .
C2 C1 As1 120.3(3) .
C3 C2 C1 119.6(4) .
C3 C2 C7 117.5(4) .
C1 C2 C7 122.7(4) .
C4 C3 C2 121.8(5) .
C4 C3 H3 119.1 .
C2 C3 H3 119.1 .
C3 C4 C5 119.1(5) .
C3 C4 H4 120.5 .
C5 C4 H4 120.5 .
C4 C5 C6 121.3(5) .
C4 C5 H5 119.4 .
C6 C5 H5 119.4 .
C1 C6 C5 120.0(4) .
C1 C6 C22 123.9(4) .
C5 C6 C22 116.0(4) .
C8 C7 C12 118.9(5) .
C8 C7 C2 120.9(4) .
C12 C7 C2 119.9(4) .
C9 C8 C7 119.6(5) .
C9 C8 C13 119.2(5) .
C7 C8 C13 121.2(5) .
C8 C9 C10 121.9(5) .
C8 C9 H9 119.1 .
C10 C9 H9 119.1 .
C11 C10 C9 117.6(5) .
C11 C10 C16 121.1(5) .
C9 C10 C16 121.3(5) .
C10 C11 C12 122.7(5) .
C10 C11 H11 118.6 .
C12 C11 H11 118.6 .
C11 C12 C7 119.2(5) .
C11 C12 C19 118.9(5) .
C7 C12 C19 121.8(4) .
C8 C13 C15 111.6(4) .
C8 C13 C14 112.1(5) .
C15 C13 C14 110.5(5) .
C8 C13 H13 107.5 .
C15 C13 H13 107.5 .
C14 C13 H13 107.5 .
C13 C14 H14A 109.5 .
C13 C14 H14B 109.5 .
H14A C14 H14B 109.5 .
C13 C14 H14C 109.5 .
H14A C14 H14C 109.5 .
H14B C14 H14C 109.5 .
C13 C15 H15A 109.5 .
C13 C15 H15B 109.5 .
H15A C15 H15B 109.5 .
C13 C15 H15C 109.5 .
H15A C15 H15C 109.5 .
H15B C15 H15C 109.5 .
C10 C16 C17 111.1(5) .
C10 C16 C18 111.6(5) .
C17 C16 C18 112.4(5) .
C10 C16 H16 107.2 .
C17 C16 H16 107.2 .
C18 C16 H16 107.2 .
C16 C17 H17A 109.5 .
C16 C17 H17B 109.5 .
H17A C17 H17B 109.5 .
C16 C17 H17C 109.5 .
H17A C17 H17C 109.5 .
H17B C17 H17C 109.5 .
C16 C18 H18A 109.5 .
C16 C18 H18B 109.5 .
H18A C18 H18B 109.5 .
C16 C18 H18C 109.5 .
H18A C18 H18C 109.5 .
H18B C18 H18C 109.5 .
C12 C19 C21 110.2(4) .
C12 C19 C20 113.1(4) .
C21 C19 C20 110.7(4) .
C12 C19 H19 107.6 .
C21 C19 H19 107.6 .
C20 C19 H19 107.6 .
C19 C20 H20A 109.5 .
C19 C20 H20B 109.5 .
H20A C20 H20B 109.5 .
C19 C20 H20C 109.5 .
H20A C20 H20C 109.5 .
H20B C20 H20C 109.5 .
C19 C21 H21A 109.5 .
C19 C21 H21B 109.5 .
H21A C21 H21B 109.5 .
C19 C21 H21C 109.5 .
H21A C21 H21C 109.5 .
H21B C21 H21C 109.5 .
C27 C22 C23 119.5(4) .
C27 C22 C6 120.7(4) .
C23 C22 C6 119.4(4) .
C24 C23 C22 119.2(5) .
C24 C23 C28 118.3(4) .
C22 C23 C28 122.1(4) .
C25 C24 C23 121.8(5) .
C25 C24 H24 119.1 .
C23 C24 H24 119.1 .
C26 C25 C24 117.5(5) .
C26 C25 C31 121.2(5) .
C24 C25 C31 121.2(5) .
C25 C26 C27 122.9(5) .
C25 C26 H26 118.6 .
C27 C26 H26 118.6 .
C22 C27 C26 119.0(5) .
C22 C27 C34 122.2(4) .
C26 C27 C34 118.7(5) .
C23 C28 C30 109.7(5) .
C23 C28 C29 113.5(4) .
C30 C28 C29 110.8(4) .
C23 C28 H28 107.5 .
C30 C28 H28 107.5 .
C29 C28 H28 107.5 .
C28 C29 H29A 109.5 .
C28 C29 H29B 109.5 .
H29A C29 H29B 109.5 .
C28 C29 H29C 109.5 .
H29A C29 H29C 109.5 .
H29B C29 H29C 109.5 .
C28 C30 H30A 109.5 .
C28 C30 H30B 109.5 .
H30A C30 H30B 109.5 .
C28 C30 H30C 109.5 .
H30A C30 H30C 109.5 .
H30B C30 H30C 109.5 .
C32 C31 C25 114.4(5) .
C32 C31 C33 110.0(5) .
C25 C31 C33 110.7(5) .
C32 C31 H31 107.1 .
C25 C31 H31 107.1 .
C33 C31 H31 107.1 .
C31 C32 H32A 109.5 .
C31 C32 H32B 109.5 .
H32A C32 H32B 109.5 .
C31 C32 H32C 109.5 .
H32A C32 H32C 109.5 .
H32B C32 H32C 109.5 .
C31 C33 H33A 109.5 .
C31 C33 H33B 109.5 .
H33A C33 H33B 109.5 .
C31 C33 H33C 109.5 .
H33A C33 H33C 109.5 .
H33B C33 H33C 109.5 .
C35 C34 C27 113.0(5) .
C35 C34 C36 110.0(5) .
C27 C34 C36 110.2(5) .
C35 C34 H34 107.8 .
C27 C34 H34 107.8 .
C36 C34 H34 107.8 .
C34 C35 H35A 109.5 .
C34 C35 H35B 109.5 .
H35A C35 H35B 109.5 .
C34 C35 H35C 109.5 .
H35A C35 H35C 109.5 .
H35B C35 H35C 109.5 .
C34 C36 H36A 109.5 .
C34 C36 H36B 109.5 .
H36A C36 H36B 109.5 .
C34 C36 H36C 109.5 .
H36A C36 H36C 109.5 .
H36B C36 H36C 109.5 .
N1 C38 C39 109.3(4) .
N1 C38 C44 115.1(4) .
C39 C38 C44 110.5(4) .
N1 C38 C43 108.5(4) .
C39 C38 C43 107.7(4) .
C44 C38 C43 105.4(4) .
C40 C39 C38 112.4(4) .
C40 C39 H39A 109.1 .
C38 C39 H39A 109.1 .
C40 C39 H39B 109.1 .
C38 C39 H39B 109.1 .
H39A C39 H39B 107.9 .
C39 C40 C41 109.9(4) .
C39 C40 H40A 109.7 .
C41 C40 H40A 109.7 .
C39 C40 H40B 109.7 .
C41 C40 H40B 109.7 .
H40A C40 H40B 108.2 .
C40 C41 C42 113.9(4) .
C40 C41 H41A 108.8 .
C42 C41 H41A 108.8 .
C40 C41 H41B 108.8 .
C42 C41 H41B 108.8 .
H41A C41 H41B 107.7 .
N1 C42 C46 113.7(4) .
N1 C42 C41 109.3(4) .
C46 C42 C41 110.0(4) .
N1 C42 C45 109.2(4) .
C46 C42 C45 106.7(5) .
C41 C42 C45 107.8(4) .
C38 C43 H43A 109.5 .
C38 C43 H43B 109.5 .
H43A C43 H43B 109.5 .
C38 C43 H43C 109.5 .
H43A C43 H43C 109.5 .
H43B C43 H43C 109.5 .
C38 C44 H44A 109.5 .
C38 C44 H44B 109.5 .
H44A C44 H44B 109.5 .
C38 C44 H44C 109.5 .
H44A C44 H44C 109.5 .
H44B C44 H44C 109.5 .
C42 C45 H45A 109.5 .
C42 C45 H45B 109.5 .
H45A C45 H45B 109.5 .
C42 C45 H45C 109.5 .
H45A C45 H45C 109.5 .
H45B C45 H45C 109.5 .
C42 C46 H46A 109.5 .
C42 C46 H46B 109.5 .
H46A C46 H46B 109.5 .
C42 C46 H46C 109.5 .
H46A C46 H46C 109.5 .
H46B C46 H46C 109.5 .
N2 C47 C48 123.1(5) .
N2 C47 H47 118.4 .
C48 C47 H47 118.4 .
C47 C48 C49 120.4(5) .
C47 C48 H48 119.8 .
C49 C48 H48 119.8 .
N3 C49 C50 123.0(5) .
N3 C49 C48 121.6(5) .
C50 C49 C48 115.3(5) .
C51 C50 C49 121.0(5) .
C51 C50 H50 119.5 .
C49 C50 H50 119.5 .
N2 C51 C50 122.6(5) .
N2 C51 H51 118.7 .
C50 C51 H51 118.7 .
N3 C52 H52A 109.5 .
N3 C52 H52B 109.5 .
H52A C52 H52B 109.5 .
N3 C52 H52C 109.5 .
H52A C52 H52C 109.5 .
H52B C52 H52C 109.5 .
N3 C53 H53A 109.5 .
N3 C53 H53B 109.5 .
H53A C53 H53B 109.5 .
N3 C53 H53C 109.5 .
H53A C53 H53C 109.5 .
H53B C53 H53C 109.5 .
C62 C61 H61A 109.5 .
C62 C61 H61B 109.5 .
H61A C61 H61B 109.5 .
C62 C61 H61C 109.5 .
H61A C61 H61C 109.5 .
H61B C61 H61C 109.5 .
C61 C62 C63 115.3(5) .
C61 C62 H62A 108.4 .
C63 C62 H62A 108.4 .
C61 C62 H62B 108.4 .
C63 C62 H62B 108.4 .
H62A C62 H62B 107.5 .
C63 C63 C62 116.1(6) 3_755
C63 C63 H63A 108.3 3_755
C62 C63 H63A 108.3 .
C63 C63 H63B 108.3 3_755
C62 C63 H63B 108.3 .
H63A C63 H63B 107.4 .
C72 C71 H71A 109.5 .
C72 C71 H71B 109.5 .
H71A C71 H71B 109.5 .
C72 C71 H71C 109.5 .
H71A C71 H71C 109.5 .
H71B C71 H71C 109.5 .
C71 C72 C73 112.7(6) .
C71 C72 H72A 109.0 .
C73 C72 H72A 109.0 .
C71 C72 H72B 109.0 .
C73 C72 H72B 109.0 .
H72A C72 H72B 107.8 .
C73 C73 C72 114.1(7) 3_656
C73 C73 H73A 108.7 3_656
C72 C73 H73A 108.7 .
C73 C73 H73B 108.7 3_656
C72 C73 H73B 108.7 .
H73A C73 H73B 107.6 .

loop_
_geom_bond_atom_site_label_1
_geom_bond_atom_site_label_2
_geom_bond_distance
_geom_bond_site_symmetry_2
As1 B1 1.914(6) .
As1 C1 1.987(5) .
N1 B1 1.469(7) .
N1 C38 1.486(6) .
N1 C42 1.491(6) .
N2 C47 1.348(6) .
N2 C51 1.352(6) .
N2 B1 1.567(7) .
N3 C49 1.351(7) .
N3 C52 1.454(7) .
N3 C53 1.460(7) .
C1 C6 1.399(7) .
C1 C2 1.418(7) .
C2 C3 1.400(7) .
C2 C7 1.498(7) .
C3 C4 1.358(7) .
C3 H3 0.9500 .
C4 C5 1.384(7) .
C4 H4 0.9500 .
C5 C6 1.398(7) .
C5 H5 0.9500 .
C6 C22 1.500(7) .
C7 C8 1.405(7) .
C7 C12 1.413(7) .
C8 C9 1.391(7) .
C8 C13 1.524(7) .
C9 C10 1.399(8) .
C9 H9 0.9500 .
C10 C11 1.375(8) .
C10 C16 1.515(8) .
C11 C12 1.389(7) .
C11 H11 0.9500 .
C12 C19 1.507(7) .
C13 C15 1.529(7) .
C13 C14 1.525(8) .
C13 H13 1.0000 .
C14 H14A 0.9800 .
C14 H14B 0.9800 .
C14 H14C 0.9800 .
C15 H15A 0.9800 .
C15 H15B 0.9800 .
C15 H15C 0.9800 .
C16 C17 1.519(8) .
C16 C18 1.522(8) .
C16 H16 1.0000 .
C17 H17A 0.9800 .
C17 H17B 0.9800 .
C17 H17C 0.9800 .
C18 H18A 0.9800 .
C18 H18B 0.9800 .
C18 H18C 0.9800 .
C19 C21 1.531(7) .
C19 C20 1.539(7) .
C19 H19 1.0000 .
C20 H20A 0.9800 .
C20 H20B 0.9800 .
C20 H20C 0.9800 .
C21 H21A 0.9800 .
C21 H21B 0.9800 .
C21 H21C 0.9800 .
C22 C27 1.395(7) .
C22 C23 1.422(7) .
C23 C24 1.395(7) .
C23 C28 1.511(7) .
C24 C25 1.395(8) .
C24 H24 0.9500 .
C25 C26 1.387(8) .
C25 C31 1.525(8) .
C26 C27 1.396(7) .
C26 H26 0.9500 .
C27 C34 1.529(7) .
C28 C30 1.519(8) .
C28 C29 1.524(7) .
C28 H28 1.0000 .
C29 H29A 0.9800 .
C29 H29B 0.9800 .
C29 H29C 0.9800 .
C30 H30A 0.9800 .
C30 H30B 0.9800 .
C30 H30C 0.9800 .
C31 C32 1.489(8) .
C31 C33 1.529(9) .
C31 H31 1.0000 .
C32 H32A 0.9800 .
C32 H32B 0.9800 .
C32 H32C 0.9800 .
C33 H33A 0.9800 .
C33 H33B 0.9800 .
C33 H33C 0.9800 .
C34 C35 1.512(8) .
C34 C36 1.540(8) .
C34 H34 1.0000 .
C35 H35A 0.9800 .
C35 H35B 0.9800 .
C35 H35C 0.9800 .
C36 H36A 0.9800 .
C36 H36B 0.9800 .
C36 H36C 0.9800 .
C38 C39 1.528(7) .
C38 C44 1.547(7) .
C38 C43 1.546(7) .
C39 C40 1.501(8) .
C39 H39A 0.9900 .
C39 H39B 0.9900 .
C40 C41 1.513(8) .
C40 H40A 0.9900 .
C40 H40B 0.9900 .
C41 C42 1.530(7) .
C41 H41A 0.9900 .
C41 H41B 0.9900 .
C42 C46 1.526(7) .
C42 C45 1.535(7) .
C43 H43A 0.9800 .
C43 H43B 0.9800 .
C43 H43C 0.9800 .
C44 H44A 0.9800 .
C44 H44B 0.9800 .
C44 H44C 0.9800 .
C45 H45A 0.9800 .
C45 H45B 0.9800 .
C45 H45C 0.9800 .
C46 H46A 0.9800 .
C46 H46B 0.9800 .
C46 H46C 0.9800 .
C47 C48 1.373(7) .
C47 H47 0.9500 .
C48 C49 1.420(7) .
C48 H48 0.9500 .
C49 C50 1.399(7) .
C50 C51 1.380(7) .
C50 H50 0.9500 .
C51 H51 0.9500 .
C52 H52A 0.9800 .
C52 H52B 0.9800 .
C52 H52C 0.9800 .
C53 H53A 0.9800 .
C53 H53B 0.9800 .
C53 H53C 0.9800 .
C61 C62 1.493(8) .
C61 H61A 0.9800 .
C61 H61B 0.9800 .
C61 H61C 0.9800 .
C62 C63 1.514(7) .
C62 H62A 0.9900 .
C62 H62B 0.9900 .
C63 C63 1.499(10) 3_755
C63 H63A 0.9900 .
C63 H63B 0.9900 .
C71 C72 1.518(9) .
C71 H71A 0.9800 .
C71 H71B 0.9800 .
C71 H71C 0.9800 .
C72 C73 1.528(9) .
C72 H72A 0.9900 .
C72 H72B 0.9900 .
C73 C73 1.514(13) 3_656
C73 H73A 0.9900 .
C73 H73B 0.9900 .
